data_4020747
loop_
_publ_author_name
'Jian Liu'
'Raymond J. Patch'
'Carsten Schubert'
'Mark R. Player'

_publ_section_title
;
 Single-Step Syntheses of 2-Amino-7-chlorothiazolo[5,4-d]pyrimidines:
 Intermediates for Bivalent Thiazolopyrimidines
;
_journal_name_full 'Journal of Organic Chemistry'
_journal_page_first 10194
_journal_page_last 10197
_journal_paper_doi 10.1021/jo0517702
_journal_volume 70
_journal_year 2005
_chemical_formula_moiety 'C21 H21 N5 O3 S'
_chemical_formula_sum 'C21 H21 N5 O3 S'
_chemical_formula_weight 423.49
_space_group_IT_number 14
_symmetry_cell_setting monoclinic
_symmetry_space_group_name_Hall '-P 2ybc'
_symmetry_space_group_name_H-M 'P 1 21/c 1'
_cell_angle_alpha 90.00
_cell_angle_beta 102.90(3)
_cell_angle_gamma 90.00
_cell_formula_units_Z 4
_cell_length_a 17.000(3)
_cell_length_b 8.3100(17)
_cell_length_c 15.240(3)
_cell_measurement_temperature 100
_cell_volume 2098.6(7)
_diffrn_ambient_temperature 100
_exptl_crystal_density_diffrn 1.340
_cod_original_sg_symbol_H-M 'P 21/c'
_cod_database_code 4020747

loop_
_symmetry_equiv_pos_as_xyz
'x, y, z'
'-x, y+1/2, -z+1/2'
'-x, -y, -z'
'x, -y-1/2, z-1/2'

loop_
_atom_site_label
_atom_site_type_symbol
_atom_site_fract_x
_atom_site_fract_y
_atom_site_fract_z
_atom_site_U_iso_or_equiv
_atom_site_adp_type
_atom_site_occupancy
_atom_site_symmetry_multiplicity
_atom_site_calc_flag
_atom_site_refinement_flags
_atom_site_disorder_assembly
_atom_site_disorder_group
C6 C 0.57798(12) 0.1336(2) 0.50213(15) 0.0188(5) Uani 1 1 d . . .
C8 C 0.17789(12) 0.1913(2) 0.29541(14) 0.0198(5) Uani 1 1 d . . .
C10 C 0.56394(12) 0.1957(2) 0.58232(14) 0.0199(5) Uani 1 1 d . . .
C11 C 0.17516(12) 0.4302(3) 0.17803(15) 0.0241(5) Uani 1 1 d . . .
C13 C 0.52506(13) 0.1673(2) 0.42038(14) 0.0197(5) Uani 1 1 d . . .
C14 C 0.10217(13) -0.1877(3) 0.45747(14) 0.0240(5) Uani 1 1 d . . .
C15 C 0.49750(13) 0.2962(2) 0.58046(14) 0.0214(5) Uani 1 1 d . . .
C16 C 0.45820(12) 0.2645(2) 0.41967(14) 0.0192(5) Uani 1 1 d . . .
C17 C 0.10732(12) 0.2524(2) 0.24267(14) 0.0210(5) Uani 1 1 d . . .
C18 C 0.41968(15) 0.4551(3) 0.66016(17) 0.0297(6) Uani 1 1 d . . .
C19 C 0.09421(12) 0.0385(2) 0.34874(14) 0.0216(5) Uani 1 1 d . . .
C20 C 0.44511(13) 0.3301(2) 0.49871(14) 0.0207(5) Uani 1 1 d . . .
C21 C 0.67278(16) 0.2535(3) 0.70494(18) 0.0344(6) Uani 1 1 d . . .
C22 C 0.18268(15) -0.2286(3) 0.46661(17) 0.0316(6) Uani 1 1 d . . .
C23 C 0.25064(12) 0.2633(2) 0.28450(13) 0.0202(5) Uani 1 1 d . . .
C24 C 0.05606(14) -0.2686(3) 0.50901(16) 0.0325(6) Uani 1 1 d . . .
H24 H 0.0022 -0.2411 0.5040 0.039 Uiso 1 1 calc R . .
C25 C 0.39772(12) 0.2985(3) 0.33293(14) 0.0218(5) Uani 1 1 d . . .
C26 C 0.21591(17) -0.3497(3) 0.5252(2) 0.0403(7) Uani 1 1 d . . .
C27 C 0.66541(14) -0.0212(3) 0.43209(15) 0.0250(5) Uani 1 1 d . . .
C28 C 0.09062(16) -0.3896(3) 0.56753(17) 0.0395(7) Uani 1 1 d . . .
H28 H 0.0597 -0.4432 0.6015 0.047 Uiso 1 1 calc R . .
C29 C 0.17053(17) -0.4313(3) 0.57596(19) 0.0424(7) Uani 1 1 d . . .
H1 H 0.7133(16) -0.084(3) 0.4538(17) 0.027(6) Uiso 1 1 d . . .
H2 H 0.7075(17) 0.198(3) 0.7508(19) 0.034(7) Uiso 1 1 d . . .
H3 H 0.6236(16) -0.082(3) 0.3976(16) 0.025(6) Uiso 1 1 d . . .
H4 H 0.3857(12) 0.417(3) 0.3295(14) 0.014(5) Uiso 1 1 d . . .
H5 H 0.4179(13) 0.264(2) 0.2814(16) 0.018(5) Uiso 1 1 d . . .
H6 H 0.7026(18) 0.296(4) 0.664(2) 0.048(8) Uiso 1 1 d . . .
H7 H 0.649(2) 0.340(4) 0.737(2) 0.065(10) Uiso 1 1 d . . .
H8 H 0.6770(13) 0.071(3) 0.3952(16) 0.023(6) Uiso 1 1 d . . .
H10 H 0.4183(14) 0.549(3) 0.6210(17) 0.026(6) Uiso 1 1 d . . .
H11 H 0.1754(13) 0.515(3) 0.1356(15) 0.020(5) Uiso 1 1 d . . .
H12 H 0.3676(16) 0.395(3) 0.6412(17) 0.029(6) Uiso 1 1 d . . .
H13 H 0.5351(14) 0.123(3) 0.3624(17) 0.022(6) Uiso 1 1 d . . .
H18 H 0.4254(14) 0.493(3) 0.7234(17) 0.025(6) Uiso 1 1 d . . .
H20 H 0.3968(15) 0.400(3) 0.4973(16) 0.022(5) Uiso 1 1 d . . .
H22 H 0.2112(17) -0.176(3) 0.4338(19) 0.034(7) Uiso 1 1 d . . .
H26 H 0.272(2) -0.381(4) 0.532(2) 0.049(8) Uiso 1 1 d . . .
H29 H 0.1969(16) -0.517(3) 0.6161(19) 0.040(7) Uiso 1 1 d . . .
N3 N 0.24762(11) 0.3831(2) 0.22463(12) 0.0230(5) Uani 1 1 d . . .
N5 N 0.10305(11) 0.3723(2) 0.18200(12) 0.0242(5) Uani 1 1 d . . .
N7 N 0.06196(10) -0.0698(2) 0.39767(12) 0.0233(5) Uani 1 1 d . . .
H7A H 0.0104 -0.0658 0.3912 0.028 Uiso 1 1 calc R . .
N9 N 0.32207(10) 0.2152(2) 0.33396(12) 0.0226(5) Uani 1 1 d . . .
N12 N 0.17027(10) 0.0695(2) 0.35563(12) 0.0219(5) Uani 1 1 d . . .
O1 O 0.64422(8) 0.03645(16) 0.51233(9) 0.0221(4) Uani 1 1 d . . .
O2 O 0.61196(9) 0.14399(17) 0.66220(10) 0.0254(5) Uani 1 1 d . . .
O4 O 0.48864(9) 0.35397(17) 0.66155(10) 0.0256(4) Uani 1 1 d . . .
H9 H 0.3245(17) 0.131(3) 0.3643(19) 0.036(7) Uiso 1 1 d . . .
S1 S 0.02462(3) 0.15238(6) 0.26770(3) 0.0234(3) Uani 1 1 d . . .

loop_
_atom_site_aniso_label
_atom_site_aniso_U_11
_atom_site_aniso_U_22
_atom_site_aniso_U_33
_atom_site_aniso_U_23
_atom_site_aniso_U_13
_atom_site_aniso_U_12
C6 0.0145(11) 0.0193(10) 0.0238(12) 0.0039(8) 0.0066(9) -0.0014(8)
C8 0.0158(11) 0.0230(10) 0.0212(11) -0.0008(9) 0.0053(9) -0.0003(8)
C10 0.0186(11) 0.0196(10) 0.0209(11) 0.0033(9) 0.0030(9) -0.0041(9)
C11 0.0190(12) 0.0279(12) 0.0249(12) 0.0055(10) 0.0035(9) 0.0021(9)
C13 0.0176(11) 0.0226(11) 0.0196(11) 0.0027(9) 0.0055(9) -0.0030(8)
C14 0.0242(12) 0.0279(11) 0.0187(11) -0.0009(9) 0.0022(9) -0.0073(9)
C15 0.0225(12) 0.0219(10) 0.0229(11) 0.0002(9) 0.0115(9) -0.0044(9)
C16 0.0142(10) 0.0218(10) 0.0223(11) 0.0052(8) 0.0054(8) -0.0035(8)
C17 0.0162(11) 0.0271(11) 0.0207(11) -0.0004(9) 0.0063(8) 0.0010(8)
C18 0.0319(14) 0.0277(12) 0.0338(14) -0.0006(11) 0.0164(11) 0.0038(10)
C19 0.0178(11) 0.0263(11) 0.0210(11) -0.0018(9) 0.0052(8) -0.0017(9)
C20 0.0164(11) 0.0222(11) 0.0246(12) 0.0031(8) 0.0069(9) -0.0007(8)
C21 0.0319(14) 0.0352(14) 0.0297(13) 0.0032(11) -0.0064(12) -0.0047(11)
C22 0.0225(12) 0.0353(13) 0.0366(13) 0.0084(11) 0.0059(10) -0.0054(10)
C23 0.0168(11) 0.0215(10) 0.0219(11) -0.0031(8) 0.0034(9) -0.0003(8)
C24 0.0272(13) 0.0381(13) 0.0328(13) 0.0041(10) 0.0076(10) -0.0068(10)
C25 0.0149(11) 0.0311(13) 0.0204(12) 0.0042(9) 0.0064(9) -0.0020(9)
C26 0.0277(15) 0.0404(15) 0.0486(17) 0.0156(12) 0.0000(12) -0.0010(10)
C27 0.0201(12) 0.0294(12) 0.0272(12) 0.0003(10) 0.0086(10) 0.0012(10)
C28 0.0440(16) 0.0444(14) 0.0317(14) 0.0114(12) 0.0118(12) -0.0115(12)
C29 0.0420(16) 0.0395(14) 0.0396(15) 0.0155(12) -0.0036(12) -0.0065(12)
N3 0.0181(10) 0.0275(10) 0.0235(10) 0.0046(7) 0.0047(8) 0.0015(7)
N5 0.0183(10) 0.0295(10) 0.0248(10) 0.0050(8) 0.0044(8) 0.0023(7)
N7 0.0135(9) 0.0299(10) 0.0261(10) 0.0037(8) 0.0038(8) -0.0032(7)
N9 0.0151(10) 0.0247(10) 0.0276(10) 0.0063(8) 0.0040(8) 0.0002(7)
N12 0.0170(10) 0.0261(9) 0.0225(9) 0.0029(7) 0.0041(7) -0.0005(7)
O1 0.0168(8) 0.0284(8) 0.0223(8) 0.0028(6) 0.0068(6) 0.0036(6)
O2 0.0262(9) 0.0279(9) 0.0194(8) 0.0038(6) -0.0006(7) -0.0024(6)
O4 0.0259(9) 0.0308(9) 0.0219(9) -0.0021(6) 0.0090(7) 0.0020(6)
S1 0.0132(4) 0.0312(4) 0.0256(4) 0.0041(2) 0.0041(3) -0.00014(19)

loop_
_geom_bond_atom_site_label_1
_geom_bond_atom_site_label_2
_geom_bond_distance
_geom_bond_site_symmetry_2
_geom_bond_publ_flag
C6 O1 1.366(2) . ?
C6 C13 1.393(3) . ?
C6 C10 1.395(3) . ?
C8 C17 1.383(3) . ?
C8 N12 1.392(3) . ?
C8 C23 1.417(3) . ?
C10 O2 1.374(3) . ?
C10 C15 1.400(3) . ?
C11 N5 1.331(3) . ?
C11 N3 1.336(3) . ?
C13 C16 1.393(3) . ?
C14 C22 1.387(3) . ?
C14 C24 1.400(3) . ?
C14 N7 1.407(3) . ?
C15 O4 1.365(3) . ?
C15 C20 1.389(3) . ?
C16 C20 1.385(3) . ?
C16 C25 1.509(3) . ?
C17 N5 1.351(3) . ?
C17 S1 1.747(2) . ?
C18 O4 1.439(3) . ?
C19 N12 1.299(3) . ?
C19 N7 1.360(3) . ?
C19 S1 1.780(2) . ?
C21 O2 1.422(3) . ?
C22 C26 1.380(4) . ?
C23 N9 1.339(3) . ?
C23 N3 1.344(3) . ?
C24 C28 1.385(4) . ?
C25 N9 1.464(3) . ?
C26 C29 1.385(4) . ?
C27 O1 1.432(3) . ?
C28 C29 1.380(4) . ?

loop_
_cod_related_entry_id
_cod_related_entry_database
_cod_related_entry_code
1 ChemSpider 9843743
